data_2206758
loop_
_publ_author_name
'Feazell, Rodney P.'
'Carson, Cody E.'
'Klausmeyer, Kevin K.'

_publ_section_title
;Phyllo-poly[[silver(I)-di-\m~2~-4-aminomethylpyridine-\k^2^<i>N</i>:<i>N</i>']
 hexafluorophosphate]: a two-dimensional coordination polymer formed by the
 reaction of silver(I) hexafluorophosphate with 4-aminomethylpyridine
;
_journal_coeditor_code NG6169
_journal_issue 9
_journal_name_full 'Acta Crystallographica Section E'
_journal_page_first m1694
_journal_page_last m1696
_journal_paper_doi 10.1107/S1600536805024256
_journal_volume 61
_journal_year 2005
_chemical_formula_iupac '[Ag (C6 H8 N2)2] P F6'
_chemical_formula_moiety 'C12 H16 Ag N4 +, F6 P -'
_chemical_formula_sum 'C12 H16 Ag F6 N4 P'
_chemical_formula_weight 469.13
_chemical_name_systematic
;
Phyllo-poly[[silver(I)-di-\m~2~-4-aminomethylpyridine-\k^2^N:N']
hexafluorophosphate]
;
_space_group_IT_number 14
_symmetry_cell_setting monoclinic
_symmetry_space_group_name_Hall '-P 2ybc'
_symmetry_space_group_name_H-M 'P 1 21/c 1'
_atom_sites_solution_hydrogens geom
_atom_sites_solution_primary direct
_atom_sites_solution_secondary difmap
_audit_creation_method SHELXL-97
_cell_angle_alpha 90.00
_cell_angle_beta 93.454(4)
_cell_angle_gamma 90.00
_cell_formula_units_Z 4
_cell_length_a 11.2159(12)
_cell_length_b 11.7722(12)
_cell_length_c 13.2758(13)
_cell_measurement_reflns_used 6955
_cell_measurement_temperature 110(2)
_cell_measurement_theta_max 28.22
_cell_measurement_theta_min 2.31
_cell_volume 1749.7(3)
_computing_cell_refinement 'SAINT (Bruker, 2003)'
_computing_data_collection 'SMART (Bruker, 2003)'
_computing_data_reduction SAINT
_computing_molecular_graphics 'SHELXTL (Sheldrick, 2000)'
_computing_publication_material SHELXTL
_computing_structure_refinement 'SHELXL97 (Sheldrick, 1997)'
_computing_structure_solution 'SHELXS97 (Sheldrick, 1997)'
_diffrn_ambient_temperature 110(2)
_diffrn_measured_fraction_theta_full 0.999
_diffrn_measured_fraction_theta_max 0.999
_diffrn_measurement_device_type 'Bruker--Nonius X8 APEX'
_diffrn_measurement_method '\f and \w'
_diffrn_radiation_monochromator graphite
_diffrn_radiation_source 'fine-focus sealed tube'
_diffrn_radiation_type MoK\a
_diffrn_radiation_wavelength 0.71073
_diffrn_reflns_av_R_equivalents 0.0225
_diffrn_reflns_av_sigmaI/netI 0.0159
_diffrn_reflns_limit_h_max 12
_diffrn_reflns_limit_h_min -14
_diffrn_reflns_limit_k_max 14
_diffrn_reflns_limit_k_min -15
_diffrn_reflns_limit_l_max 17
_diffrn_reflns_limit_l_min -17
_diffrn_reflns_number 23273
_diffrn_reflns_theta_full 28.26
_diffrn_reflns_theta_max 28.26
_diffrn_reflns_theta_min 1.82
_diffrn_standards_decay_% 0
_diffrn_standards_interval_count 0
_diffrn_standards_interval_time 0
_diffrn_standards_number 0
_exptl_absorpt_coefficient_mu 1.304
_exptl_absorpt_correction_T_max 0.8673
_exptl_absorpt_correction_T_min 0.8437
_exptl_absorpt_correction_type multi-scan
_exptl_absorpt_process_details '(SADABS; Sheldrick, 1996)'
_exptl_crystal_colour colorless
_exptl_crystal_density_diffrn 1.781
_exptl_crystal_density_method 'not measured'
_exptl_crystal_description block
_exptl_crystal_F_000 928
_exptl_crystal_size_max 0.180
_exptl_crystal_size_mid 0.134
_exptl_crystal_size_min 0.107
_refine_diff_density_max 0.647
_refine_diff_density_min -0.444
_refine_ls_extinction_method none
_refine_ls_goodness_of_fit_ref 1.065
_refine_ls_hydrogen_treatment mixed
_refine_ls_matrix_type full
_refine_ls_number_parameters 229
_refine_ls_number_reflns 4333
_refine_ls_number_restraints 0
_refine_ls_restrained_S_all 1.065
_refine_ls_R_factor_all 0.0236
_refine_ls_R_factor_gt 0.0205
_refine_ls_shift/su_max 0.001
_refine_ls_shift/su_mean 0.000
_refine_ls_structure_factor_coef Fsqd
_refine_ls_weighting_details 'calc w = 1/[\s^2^(Fo^2^)+(0.0235P)^2^+1.0267P] where P = (Fo^2^+2Fc^2^)/3'
_refine_ls_weighting_scheme calc
_refine_ls_wR_factor_gt 0.0499
_refine_ls_wR_factor_ref 0.0513
_reflns_number_gt 3950
_reflns_number_total 4333
_reflns_threshold_expression I>2\s(I)
_cod_data_source_file ng6169.cif
_cod_data_source_block I
_cod_depositor_comments
;
The following automatic conversions were performed:
'_symmetry_cell_setting' value 'Monoclinic' changed to 'monoclinic'
according to '/home/saulius/struct/CIF-dictionaries/cif_core.dic'
dictionary named 'cif_core.dic' version 2.4.1 from
2010-06-29.

'_geom_bond_publ_flag' value 'Y' changed to 'y' according to
'/home/saulius/struct/CIF-dictionaries/cif_core.dic' dictionary named
'cif_core.dic' version 2.4.1 from 2010-06-29 (4
times).

'_geom_angle_publ_flag' value 'Y' changed to 'y' according to
'/home/saulius/struct/CIF-dictionaries/cif_core.dic' dictionary named
'cif_core.dic' version 2.4.1 from 2010-06-29 (6
times).

'_geom_hbond_publ_flag' value 'Y' changed to 'y' according to
'/home/saulius/struct/CIF-dictionaries/cif_core.dic' dictionary named
'cif_core.dic' version 2.4.1 from 2010-06-29 (2 times).

Automatic conversion script
Id: cif_fix_enum 1527 2010-12-29 10:47:43Z saulius 

The following automatic conversions were performed:

'_symmetry_cell_setting' value 'Monoclinic' changed to 'monoclinic'
according to /home/saulius/struct/CIF-dictionaries/cif_core.dic
dictionary named 'cif_core.dic' version 2.4.1 from
2010-06-29.

'_geom_bond_publ_flag' value 'Y' changed to 'y'
according to /home/saulius/struct/CIF-dictionaries/cif_core.dic
dictionary named 'cif_core.dic' version 2.4.1 from 2010-06-29 (4
times).

'_geom_angle_publ_flag' value 'Y' changed to 'y' according
to /home/saulius/struct/CIF-dictionaries/cif_core.dic dictionary
named 'cif_core.dic' version 2.4.1 from 2010-06-29 (6
times).

'_geom_hbond_publ_flag' value 'Y' changed to 'y' according
to /home/saulius/struct/CIF-dictionaries/cif_core.dic dictionary
named 'cif_core.dic' version 2.4.1 from 2010-06-29 (2 times).

Automatic conversion script
Id: cif_fix_values 1715 2011-07-08 13:25:40Z adriana 
;
_cod_original_sg_symbol_H-M 'P 21/c'
_cod_database_code 2206758
_cod_database_fobs_code 2206758

loop_
_symmetry_equiv_pos_as_xyz
'x, y, z'
'-x, y+1/2, -z+1/2'
'-x, -y, -z'
'x, -y-1/2, z-1/2'

loop_
_atom_site_label
_atom_site_fract_x
_atom_site_fract_y
_atom_site_fract_z
_atom_site_U_iso_or_equiv
_atom_site_adp_type
_atom_site_calc_flag
_atom_site_refinement_flags
_atom_site_occupancy
_atom_site_type_symbol
Ag1 0.325590(10) 0.947725(10) 0.188911(8) 0.02554(5) Uani d . 1 Ag
N1 0.35986(12) 0.91617(12) 0.02107(10) 0.0236(3) Uani d . 1 N
N2 0.52797(13) 1.00178(13) -0.31077(10) 0.0256(3) Uani d . 1 N
N3 0.20622(12) 0.79975(11) 0.24512(9) 0.0226(3) Uani d . 1 N
H3A 0.5632(19) 0.9920(18) -0.3657(16) 0.034 Uiso d . 1 H
H3B 0.477(2) 1.0542(17) -0.3197(16) 0.034 Uiso d . 1 H
N4 -0.17845(13) 0.59671(13) 0.31536(11) 0.0270(3) Uani d . 1 N
H4A -0.1894(19) 0.6531(19) 0.3543(17) 0.041 Uiso d . 1 H
H4B -0.186(2) 0.6213(19) 0.2568(18) 0.041 Uiso d . 1 H
P1 0.76423(4) 0.61349(3) 0.98117(3) 0.02251(8) Uani d . 1 P
F1 0.80689(12) 0.58093(10) 1.09465(8) 0.0467(3) Uani d . 1 F
F2 0.73258(12) 0.48271(9) 0.95928(9) 0.0472(3) Uani d . 1 F
F3 0.63127(11) 0.63246(13) 1.01491(10) 0.0591(4) Uani d . 1 F
F4 0.71793(10) 0.64614(9) 0.86741(7) 0.0374(2) Uani d . 1 F
F5 0.79576(14) 0.74397(9) 1.00225(8) 0.0527(3) Uani d . 1 F
F6 0.89449(11) 0.59366(12) 0.94598(11) 0.0542(3) Uani d . 1 F
C1 0.31165(14) 0.98434(14) -0.05217(12) 0.0255(3) Uani d . 1 C
H1 0.2540 1.0389 -0.0347 0.031 Uiso calc R 1 H
C2 0.34203(14) 0.97866(14) -0.15173(12) 0.0249(3) Uani d . 1 C
H2 0.3051 1.0279 -0.2009 0.030 Uiso calc R 1 H
C3 0.42717(13) 0.90006(13) -0.17898(11) 0.0210(3) Uani d . 1 C
C4 0.47605(15) 0.82922(13) -0.10382(12) 0.0260(3) Uani d . 1 C
H4 0.5337 0.7738 -0.1193 0.031 Uiso calc R 1 H
C5 0.44040(15) 0.83972(14) -0.00629(12) 0.0267(3) Uani d . 1 C
H5 0.4748 0.7902 0.0439 0.032 Uiso calc R 1 H
C6 0.46796(15) 0.89406(14) -0.28526(11) 0.0265(3) Uani d . 1 C
H6A 0.5240 0.8298 -0.2910 0.032 Uiso calc R 1 H
H6B 0.3983 0.8810 -0.3333 0.032 Uiso calc R 1 H
C7 0.16049(14) 0.72139(14) 0.18014(12) 0.0257(3) Uani d . 1 C
H7 0.1862 0.7215 0.1132 0.031 Uiso calc R 1 H
C8 0.07777(15) 0.64028(14) 0.20551(13) 0.0289(3) Uani d . 1 C
H8 0.0487 0.5861 0.1570 0.035 Uiso calc R 1 H
C9 0.03794(14) 0.63912(14) 0.30258(13) 0.0267(3) Uani d . 1 C
C10 0.08518(14) 0.71997(14) 0.37056(12) 0.0265(3) Uani d . 1 C
H10 0.0607 0.7218 0.4378 0.032 Uiso calc R 1 H
C11 0.16816(14) 0.79770(13) 0.33932(12) 0.0245(3) Uani d . 1 C
H11 0.1996 0.8521 0.3866 0.029 Uiso calc R 1 H
C12 -0.05550(17) 0.55443(15) 0.33177(16) 0.0363(4) Uani d . 1 C
H12A -0.0470 0.4841 0.2920 0.044 Uiso calc R 1 H
H12B -0.0407 0.5347 0.4039 0.044 Uiso calc R 1 H

loop_
_atom_site_aniso_label
_atom_site_aniso_U_11
_atom_site_aniso_U_22
_atom_site_aniso_U_33
_atom_site_aniso_U_12
_atom_site_aniso_U_13
_atom_site_aniso_U_23
Ag1 0.02130(7) 0.03094(8) 0.02476(7) -0.00096(5) 0.00456(4) 0.00095(4)
N1 0.0230(7) 0.0257(6) 0.0222(6) -0.0017(5) 0.0021(5) 0.0001(5)
N2 0.0238(7) 0.0327(8) 0.0205(6) 0.0028(6) 0.0042(5) 0.0025(5)
N3 0.0211(6) 0.0220(6) 0.0246(6) 0.0012(5) 0.0010(5) 0.0002(5)
N4 0.0245(7) 0.0277(7) 0.0291(7) -0.0038(6) 0.0042(5) -0.0062(6)
P1 0.0259(2) 0.02062(19) 0.02091(17) 0.00260(15) 0.00047(14) 0.00117(14)
F1 0.0702(9) 0.0390(6) 0.0289(5) -0.0009(6) -0.0150(5) 0.0081(5)
F2 0.0611(8) 0.0257(5) 0.0527(7) -0.0081(5) -0.0137(6) 0.0007(5)
F3 0.0461(7) 0.0754(9) 0.0589(8) 0.0292(7) 0.0292(6) 0.0337(7)
F4 0.0463(6) 0.0421(6) 0.0232(4) -0.0044(5) -0.0038(4) 0.0062(4)
F5 0.1011(11) 0.0221(5) 0.0342(6) -0.0060(6) -0.0032(6) -0.0020(4)
F6 0.0305(6) 0.0615(8) 0.0715(9) 0.0072(6) 0.0118(6) 0.0021(7)
C1 0.0223(8) 0.0272(8) 0.0272(7) 0.0038(6) 0.0029(6) 0.0004(6)
C2 0.0233(8) 0.0270(8) 0.0242(7) 0.0021(6) -0.0012(6) 0.0031(6)
C3 0.0200(7) 0.0221(7) 0.0208(6) -0.0044(6) 0.0006(5) -0.0025(5)
C4 0.0278(8) 0.0232(8) 0.0270(7) 0.0054(6) 0.0022(6) -0.0015(6)
C5 0.0299(8) 0.0255(8) 0.0244(7) 0.0034(7) -0.0004(6) 0.0041(6)
C6 0.0285(8) 0.0314(8) 0.0197(7) -0.0017(7) 0.0014(6) -0.0038(6)
C7 0.0230(8) 0.0306(8) 0.0232(7) 0.0050(6) -0.0004(6) -0.0053(6)
C8 0.0247(8) 0.0261(8) 0.0350(8) 0.0010(6) -0.0056(6) -0.0099(6)
C9 0.0186(7) 0.0220(7) 0.0390(8) 0.0010(6) -0.0025(6) 0.0007(6)
C10 0.0265(8) 0.0271(8) 0.0262(7) -0.0009(7) 0.0035(6) 0.0000(6)
C11 0.0269(8) 0.0220(7) 0.0244(7) -0.0015(6) 0.0008(6) -0.0045(6)
C12 0.0264(9) 0.0286(9) 0.0532(11) -0.0067(7) -0.0035(8) 0.0066(8)

loop_
_atom_type_symbol
_atom_type_description
_atom_type_scat_dispersion_real
_atom_type_scat_dispersion_imag
_atom_type_scat_source
C C 0.0033 0.0016 'International Tables Vol C Tables 4.2.6.8 and 6.1.1.4'
H H 0.0000 0.0000 'International Tables Vol C Tables 4.2.6.8 and 6.1.1.4'
N N 0.0061 0.0033 'International Tables Vol C Tables 4.2.6.8 and 6.1.1.4'
F F 0.0171 0.0103 'International Tables Vol C Tables 4.2.6.8 and 6.1.1.4'
P P 0.1023 0.0942 'International Tables Vol C Tables 4.2.6.8 and 6.1.1.4'
Ag Ag -0.8971 1.1015 'International Tables Vol C Tables 4.2.6.8 and 6.1.1.4'

loop_
_geom_angle_atom_site_label_1
_geom_angle_atom_site_label_2
_geom_angle_atom_site_label_3
_geom_angle_site_symmetry_1
_geom_angle_site_symmetry_3
_geom_angle
_geom_angle_publ_flag
N1 Ag1 N2 . 3_675 124.25(5) y
N1 Ag1 N3 . . 108.55(5) y
N1 Ag1 N4 . 2 104.35(5) y
N2 Ag1 N3 3_675 . 111.30(5) y
N2 Ag1 N4 3_675 2 106.64(5) y
N3 Ag1 N4 . 2 98.33(5) y
C5 N1 C1 . . 116.85(13) ?
C5 N1 Ag1 . . 121.49(10) ?
C1 N1 Ag1 . . 121.07(10) ?
C6 N2 Ag1 . 3_675 111.88(9) ?
C6 N2 H3A . . 108.5(15) ?
Ag1 N2 H3A 3_675 . 106.5(14) ?
C6 N2 H3B . . 110.1(14) ?
Ag1 N2 H3B 3_675 . 110.9(14) ?
H3A N2 H3B . . 109(2) ?
C7 N3 C11 . . 117.01(14) ?
C7 N3 Ag1 . . 120.58(10) ?
C11 N3 Ag1 . . 121.87(10) ?
C12 N4 Ag1 . 2_545 113.11(11) ?
C12 N4 H4A . . 109.9(15) ?
Ag1 N4 H4A 2_545 . 117.2(15) ?
C12 N4 H4B . . 107.5(16) ?
Ag1 N4 H4B 2_545 . 101.5(16) ?
H4A N4 H4B . . 107(2) ?
F6 P1 F5 . . 89.71(8) ?
F6 P1 F3 . . 178.92(8) ?
F5 P1 F3 . . 90.97(8) ?
F6 P1 F1 . . 90.78(8) ?
F5 P1 F1 . . 90.85(6) ?
F3 P1 F1 . . 90.04(7) ?
F6 P1 F2 . . 90.18(8) ?
F5 P1 F2 . . 179.65(7) ?
F3 P1 F2 . . 89.13(8) ?
F1 P1 F2 . . 89.49(6) ?
F6 P1 F4 . . 90.55(7) ?
F5 P1 F4 . . 89.44(6) ?
F3 P1 F4 . . 88.62(6) ?
F1 P1 F4 . . 178.64(7) ?
F2 P1 F4 . . 90.22(6) ?
N1 C1 C2 . . 123.21(15) ?
N1 C1 H1 . . 118.4 ?
C2 C1 H1 . . 118.4 ?
C1 C2 C3 . . 119.44(14) ?
C1 C2 H2 . . 120.3 ?
C3 C2 H2 . . 120.3 ?
C4 C3 C2 . . 117.36(13) ?
C4 C3 C6 . . 120.98(14) ?
C2 C3 C6 . . 121.63(14) ?
C5 C4 C3 . . 119.70(15) ?
C5 C4 H4 . . 120.2 ?
C3 C4 H4 . . 120.2 ?
N1 C5 C4 . . 123.43(14) ?
N1 C5 H5 . . 118.3 ?
C4 C5 H5 . . 118.3 ?
N2 C6 C3 . . 109.88(13) ?
N2 C6 H6A . . 109.7 ?
C3 C6 H6A . . 109.7 ?
N2 C6 H6B . . 109.7 ?
C3 C6 H6B . . 109.7 ?
H6A C6 H6B . . 108.2 ?
N3 C7 C8 . . 123.50(15) ?
N3 C7 H7 . . 118.3 ?
C8 C7 H7 . . 118.3 ?
C7 C8 C9 . . 119.29(14) ?
C7 C8 H8 . . 120.4 ?
C9 C8 H8 . . 120.4 ?
C8 C9 C10 . . 117.57(15) ?
C8 C9 C12 . . 120.68(16) ?
C10 C9 C12 . . 121.73(16) ?
C11 C10 C9 . . 119.53(15) ?
C11 C10 H10 . . 120.2 ?
C9 C10 H10 . . 120.2 ?
N3 C11 C10 . . 123.10(14) ?
N3 C11 H11 . . 118.5 ?
C10 C11 H11 . . 118.5 ?
N4 C12 C9 . . 113.38(14) ?
N4 C12 H12A . . 108.9 ?
C9 C12 H12A . . 108.9 ?
N4 C12 H12B . . 108.9 ?
C9 C12 H12B . . 108.9 ?
H12A C12 H12B . . 107.7 ?

loop_
_geom_bond_atom_site_label_1
_geom_bond_atom_site_label_2
_geom_bond_site_symmetry_2
_geom_bond_distance
_geom_bond_publ_flag
Ag1 N1 . 2.3139(13) y
Ag1 N2 3_675 2.3126(14) y
Ag1 N3 . 2.3461(13) y
Ag1 N4 2 2.4066(14) y
N1 C5 . 1.341(2) ?
N1 C1 . 1.349(2) ?
N2 C6 . 1.484(2) ?
N2 Ag1 3_675 2.3126(14) ?
N2 H3A . 0.86(2) ?
N2 H3B . 0.85(2) ?
N3 C7 . 1.343(2) ?
N3 C11 . 1.346(2) ?
N4 C12 . 1.470(2) ?
N4 Ag1 2_545 2.4066(14) ?
N4 H4A . 0.86(2) ?
N4 H4B . 0.83(2) ?
P1 F6 . 1.5778(13) ?
P1 F5 . 1.5972(12) ?
P1 F3 . 1.5984(12) ?
P1 F1 . 1.5996(11) ?
P1 F2 . 1.6025(12) ?
P1 F4 . 1.6136(10) ?
C1 C2 . 1.386(2) ?
C1 H1 . 0.9500 ?
C2 C3 . 1.393(2) ?
C2 H2 . 0.9500 ?
C3 C4 . 1.388(2) ?
C3 C6 . 1.511(2) ?
C4 C5 . 1.383(2) ?
C4 H4 . 0.9500 ?
C5 H5 . 0.9500 ?
C6 H6A . 0.9900 ?
C6 H6B . 0.9900 ?
C7 C8 . 1.387(2) ?
C7 H7 . 0.9500 ?
C8 C9 . 1.389(2) ?
C8 H8 . 0.9500 ?
C9 C10 . 1.394(2) ?
C9 C12 . 1.514(2) ?
C10 C11 . 1.386(2) ?
C10 H10 . 0.9500 ?
C11 H11 . 0.9500 ?
C12 H12A . 0.9900 ?
C12 H12B . 0.9900 ?

loop_
_geom_hbond_atom_site_label_D
_geom_hbond_atom_site_label_H
_geom_hbond_atom_site_label_A
_geom_hbond_site_symmetry_A
_geom_hbond_distance_DH
_geom_hbond_distance_HA
_geom_hbond_distance_DA
_geom_hbond_angle_DHA
_geom_hbond_publ_flag
N2 H3A F3 4_574 0.86(2) 2.32(2) 3.0852(19) 148.5(19) y
N4 H4B F1 1_454 0.83(2) 2.20(2) 2.9308(19) 147(2) y
N4 H4A F5 4_475 0.86(2) 2.32(2) 3.1374(19) 159.5(19) y
